data_8104664
loop_
_publ_author_name
'Xin, Nana'
'Zheng, Jun'
'He, Qingpeng'

_publ_section_title
;
 The crystal structure of
 N,N&#x2032;-(Disulfanediyldi-2,1-phenylene)di(6&#x2032;-methylpyridine)-2-carboxamide,
 C26H22N4O2S2
;
_journal_issue 5
_journal_name_full 'Zeitschrift f\"ur Kristallographie - New Crystal Structures'
_journal_page_first 1055
_journal_page_last 1057
_journal_paper_doi 10.1515/ncrs-2021-0206
_journal_volume 236
_journal_year 2021
_chemical_formula_sum 'C26 H22 N4 O2 S2'
_chemical_formula_weight 486.59
_space_group_crystal_system triclinic
_space_group_IT_number 2
_space_group_name_Hall '-P 1'
_space_group_name_H-M_alt 'P -1'
_atom_sites_solution_hydrogens geom
_cell_angle_alpha 81.433(2)
_cell_angle_beta 76.5360(10)
_cell_angle_gamma 82.641(2)
_cell_formula_units_Z 2
_cell_length_a 7.9495(7)
_cell_length_b 11.2494(12)
_cell_length_c 13.7829(13)
_cell_measurement_reflns_used 1575
_cell_measurement_temperature 298(2)
_cell_measurement_theta_max 23.839
_cell_measurement_theta_min 2.244
_cell_volume 1179.7(2)
_computing_cell_refinement 'SMART [1]'
_computing_data_collection 'SMART [1]'
_computing_data_reduction 'SMART [1]'
_computing_molecular_graphics 'XP in SHELXTL [2]'
_computing_structure_refinement 'SHELXL-2018/3 (Sheldrick, 2018) [2]'
_computing_structure_solution 'SHELXL-2018/3 (Sheldrick, 2018) [2]'
_diffrn_ambient_temperature 298(2)
_diffrn_measured_fraction_theta_full 0.982
_diffrn_measured_fraction_theta_max 0.982
_diffrn_measurement_device_type 'Bruker SMART APEX II CCD'
_diffrn_measurement_method 'phi and omega scans'
_diffrn_radiation_type MoK\a
_diffrn_radiation_wavelength 0.71073
_diffrn_reflns_av_R_equivalents 0.0671
_diffrn_reflns_av_unetI/netI 0.0798
_diffrn_reflns_Laue_measured_fraction_full 0.982
_diffrn_reflns_Laue_measured_fraction_max 0.982
_diffrn_reflns_limit_h_max 9
_diffrn_reflns_limit_h_min -9
_diffrn_reflns_limit_k_max 13
_diffrn_reflns_limit_k_min -11
_diffrn_reflns_limit_l_max 16
_diffrn_reflns_limit_l_min -15
_diffrn_reflns_number 6008
_diffrn_reflns_point_group_measured_fraction_full 0.982
_diffrn_reflns_point_group_measured_fraction_max 0.982
_diffrn_reflns_theta_full 25.020
_diffrn_reflns_theta_max 25.020
_diffrn_reflns_theta_min 2.243
_exptl_absorpt_coefficient_mu 0.258
_exptl_absorpt_correction_T_max 0.949
_exptl_absorpt_correction_T_min 0.942
_exptl_absorpt_correction_type multi-scan
_exptl_absorpt_process_details sadabs
_exptl_crystal_colour yellow
_exptl_crystal_density_diffrn 1.370
_exptl_crystal_description block
_exptl_crystal_F_000 508
_exptl_crystal_size_max 0.230
_exptl_crystal_size_mid 0.210
_exptl_crystal_size_min 0.200
_refine_diff_density_max 0.381
_refine_diff_density_min -0.451
_refine_diff_density_rms 0.066
_refine_ls_extinction_coef .
_refine_ls_extinction_method none
_refine_ls_goodness_of_fit_ref 0.983
_refine_ls_hydrogen_treatment constr
_refine_ls_matrix_type full
_refine_ls_number_parameters 309
_refine_ls_number_reflns 4109
_refine_ls_number_restraints 6
_refine_ls_restrained_S_all 0.986
_refine_ls_R_factor_all 0.1145
_refine_ls_R_factor_gt 0.0727
_refine_ls_shift/su_max 0.000
_refine_ls_shift/su_mean 0.000
_refine_ls_structure_factor_coef Fsqd
_refine_ls_weighting_details 'w=1/[\s^2^(Fo^2^)+(0.1229P)^2^] where P=(Fo^2^+2Fc^2^)/3'
_refine_ls_weighting_scheme calc
_refine_ls_wR_factor_gt 0.1960
_refine_ls_wR_factor_ref 0.2189
_reflns_Friedel_coverage 0.000
_reflns_Friedel_fraction_full .
_reflns_Friedel_fraction_max .
_reflns_number_gt 2424
_reflns_number_total 4109
_reflns_threshold_expression 'I > 2\s(I)'
_cod_data_source_file suppl_j_ncrs-2021-0206_suppl.cif
_cod_data_source_block Xin
_cod_database_code 8104664
_shelx_space_group_comment
;
The symmetry employed for this shelxl refinement is uniquely defined
by the following loop, which should always be used as a source of
symmetry information in preference to the above space-group names.
They are only intended as comments.
;
_shelx_estimated_absorpt_t_min 0.943
_shelx_estimated_absorpt_t_max 0.950
_publcif_funding_html
;
;

loop_
_space_group_symop_operation_xyz
'x, y, z'
'-x, -y, -z'

loop_
_atom_site_label
_atom_site_type_symbol
_atom_site_fract_x
_atom_site_fract_y
_atom_site_fract_z
_atom_site_U_iso_or_equiv
_atom_site_adp_type
_atom_site_occupancy
_atom_site_site_symmetry_order
_atom_site_calc_flag
_atom_site_refinement_flags_posn
_atom_site_refinement_flags_adp
_atom_site_refinement_flags_occupancy
_atom_site_disorder_assembly
_atom_site_disorder_group
N1 N 0.7177(5) 0.7664(3) 0.2043(3) 0.0588(10) Uani 1 1 d . . . . .
H1 H 0.670456 0.716123 0.253320 0.071 Uiso 1 1 calc R U . . .
N2 N 0.6380(6) 0.5491(4) 0.2069(3) 0.0718(12) Uani 1 1 d . . . . .
N3 N 1.0316(5) 0.7030(3) 0.3478(2) 0.0538(9) Uani 1 1 d . . . . .
H3' H 0.997609 0.753084 0.391490 0.065 Uiso 1 1 calc R U . . .
N4 N 1.1458(5) 0.9091(3) 0.3548(3) 0.0614(10) Uani 1 1 d . . . . .
O1 O 0.8270(7) 0.7863(4) 0.0357(3) 0.1122(16) Uani 1 1 d . U . . .
O2 O 1.2059(5) 0.6831(3) 0.1943(3) 0.0941(13) Uani 1 1 d . . . . .
S1 S 0.54357(15) 0.79815(11) 0.41849(8) 0.0582(4) Uani 1 1 d . . . . .
S2 S 0.70671(16) 0.71049(10) 0.51002(8) 0.0572(4) Uani 1 1 d . . . . .
C1 C 0.6675(6) 0.9025(4) 0.3295(3) 0.0534(11) Uani 1 1 d . . . . .
C2 C 0.6883(7) 1.0132(4) 0.3573(4) 0.0672(13) Uani 1 1 d . . . . .
H2 H 0.643264 1.029291 0.423095 0.081 Uiso 1 1 calc R U . . .
C3 C 0.7743(7) 1.0987(5) 0.2886(4) 0.0756(15) Uani 1 1 d . . . . .
H3 H 0.785486 1.172740 0.307529 0.091 Uiso 1 1 calc R U . . .
C4 C 0.8438(7) 1.0744(5) 0.1919(4) 0.0714(14) Uani 1 1 d . . . . .
H4 H 0.902745 1.132176 0.145583 0.086 Uiso 1 1 calc R U . . .
C5 C 0.8274(6) 0.9656(4) 0.1626(3) 0.0609(12) Uani 1 1 d . . . . .
H5 H 0.875053 0.950463 0.096787 0.073 Uiso 1 1 calc R U . . .
C6 C 0.7399(6) 0.8781(4) 0.2308(3) 0.0510(11) Uani 1 1 d . . . . .
C7 C 0.7597(7) 0.7257(5) 0.1128(4) 0.0683(13) Uani 1 1 d . . . . .
C8 C 0.7114(7) 0.6009(4) 0.1161(4) 0.0624(12) Uani 1 1 d . . . . .
C9 C 0.7419(7) 0.5429(5) 0.0286(4) 0.0732(14) Uani 1 1 d . . . . .
C10 C 0.6893(9) 0.4266(6) 0.0439(5) 0.0928(19) Uani 1 1 d . . . . .
H10 H 0.706046 0.384018 -0.011033 0.111 Uiso 1 1 calc R U . . .
C11 C 0.6149(9) 0.3740(6) 0.1356(6) 0.097(2) Uani 1 1 d . . . . .
H11 H 0.580265 0.296503 0.144218 0.116 Uiso 1 1 calc R U . . .
C12 C 0.5915(8) 0.4382(5) 0.2167(4) 0.0835(16) Uani 1 1 d . . . . .
H12 H 0.541239 0.402251 0.280347 0.100 Uiso 1 1 calc R U . . .
C13 C 0.8273(10) 0.5978(6) -0.0750(4) 0.110(2) Uani 1 1 d . . . . .
H13A H 0.831778 0.542691 -0.122594 0.165 Uiso 1 1 calc R U . . .
H13B H 0.943163 0.613764 -0.075150 0.165 Uiso 1 1 calc R U . . .
H13C H 0.761290 0.672054 -0.093152 0.165 Uiso 1 1 calc R U . . .
C14 C 0.8085(6) 0.5824(4) 0.4495(3) 0.0490(10) Uani 1 1 d . . . . .
C15 C 0.7402(6) 0.4719(4) 0.4800(3) 0.0575(12) Uani 1 1 d . . . . .
H15 H 0.641084 0.465493 0.531268 0.069 Uiso 1 1 calc R U . . .
C16 C 0.8191(7) 0.3712(4) 0.4345(4) 0.0629(12) Uani 1 1 d . . . . .
H16 H 0.775195 0.296642 0.455838 0.076 Uiso 1 1 calc R U . . .
C17 C 0.9627(6) 0.3826(4) 0.3576(4) 0.0611(12) Uani 1 1 d . . . . .
H17 H 1.012461 0.315849 0.324980 0.073 Uiso 1 1 calc R U . . .
C18 C 1.0348(6) 0.4901(4) 0.3277(3) 0.0559(11) Uani 1 1 d . . . . .
H18 H 1.134389 0.494795 0.276634 0.067 Uiso 1 1 calc R U . . .
C19 C 0.9592(6) 0.5924(4) 0.3734(3) 0.0493(10) Uani 1 1 d . . . . .
C20 C 1.1469(6) 0.7423(4) 0.2644(3) 0.0559(11) Uani 1 1 d . . . . .
C21 C 1.1947(6) 0.8672(4) 0.2649(3) 0.0527(11) Uani 1 1 d . . . . .
C22 C 1.2820(6) 0.9350(4) 0.1781(3) 0.0579(12) Uani 1 1 d . . . . .
C23 C 1.3214(6) 1.0475(5) 0.1901(4) 0.0724(14) Uani 1 1 d . . . . .
H23 H 1.379576 1.095328 0.134613 0.087 Uiso 1 1 calc R U . . .
C24 C 1.2765(7) 1.0902(4) 0.2820(4) 0.0715(14) Uani 1 1 d . . . . .
H24 H 1.305139 1.165410 0.289570 0.086 Uiso 1 1 calc R U . . .
C25 C 1.1884(7) 1.0185(4) 0.3621(4) 0.0673(13) Uani 1 1 d . . . . .
H25 H 1.156608 1.047116 0.424353 0.081 Uiso 1 1 calc R U . . .
C26 C 1.3245(8) 0.8923(5) 0.0747(4) 0.0847(17) Uani 1 1 d . . . . .
H26A H 1.414779 0.826687 0.072271 0.127 Uiso 1 1 calc R U . . .
H26B H 1.362995 0.957700 0.024447 0.127 Uiso 1 1 calc R U . . .
H26C H 1.222498 0.865556 0.062098 0.127 Uiso 1 1 calc R U . . .

loop_
_atom_site_aniso_label
_atom_site_aniso_U_11
_atom_site_aniso_U_22
_atom_site_aniso_U_33
_atom_site_aniso_U_23
_atom_site_aniso_U_13
_atom_site_aniso_U_12
N1 0.081(3) 0.046(2) 0.050(2) -0.0096(17) -0.0131(19) -0.0040(19)
N2 0.095(3) 0.055(3) 0.068(3) -0.008(2) -0.022(2) -0.003(2)
N3 0.065(2) 0.044(2) 0.0487(19) -0.0094(16) -0.0040(17) -0.0035(18)
N4 0.070(3) 0.050(2) 0.064(2) -0.0059(19) -0.017(2) -0.0007(19)
O1 0.194(5) 0.073(3) 0.063(2) -0.014(2) 0.000(3) -0.032(3)
O2 0.134(3) 0.064(2) 0.068(2) -0.0237(19) 0.026(2) -0.022(2)
S1 0.0581(8) 0.0519(7) 0.0607(7) -0.0121(5) -0.0060(5) 0.0029(5)
S2 0.0735(8) 0.0495(7) 0.0452(6) -0.0115(5) -0.0067(5) 0.0008(6)
C1 0.063(3) 0.042(2) 0.055(2) -0.011(2) -0.017(2) 0.010(2)
C2 0.080(3) 0.052(3) 0.074(3) -0.019(3) -0.026(3) 0.006(3)
C3 0.097(4) 0.044(3) 0.095(4) -0.012(3) -0.034(3) -0.010(3)
C4 0.080(4) 0.052(3) 0.085(4) 0.004(3) -0.028(3) -0.011(3)
C5 0.066(3) 0.058(3) 0.060(3) -0.004(2) -0.020(2) -0.001(2)
C6 0.055(3) 0.042(2) 0.058(3) -0.008(2) -0.021(2) 0.007(2)
C7 0.095(4) 0.056(3) 0.053(3) -0.011(2) -0.017(3) 0.001(3)
C8 0.076(3) 0.051(3) 0.064(3) -0.016(2) -0.025(3) 0.008(2)
C9 0.093(4) 0.068(4) 0.064(3) -0.022(3) -0.029(3) 0.011(3)
C10 0.124(5) 0.073(4) 0.094(4) -0.035(4) -0.039(4) 0.001(4)
C11 0.131(6) 0.053(3) 0.122(5) -0.024(4) -0.053(5) -0.004(4)
C12 0.103(4) 0.064(4) 0.085(4) -0.004(3) -0.027(3) -0.009(3)
C13 0.155(6) 0.104(5) 0.075(4) -0.044(4) -0.015(4) -0.009(5)
C14 0.055(3) 0.045(3) 0.045(2) -0.0039(18) -0.012(2) 0.001(2)
C15 0.064(3) 0.050(3) 0.058(3) -0.005(2) -0.014(2) -0.007(2)
C16 0.081(3) 0.043(3) 0.068(3) -0.008(2) -0.020(3) -0.011(2)
C17 0.072(3) 0.045(3) 0.069(3) -0.019(2) -0.020(3) 0.006(2)
C18 0.068(3) 0.045(3) 0.052(2) -0.010(2) -0.008(2) -0.002(2)
C19 0.059(3) 0.044(3) 0.047(2) -0.0081(19) -0.016(2) 0.003(2)
C20 0.066(3) 0.045(3) 0.055(3) -0.006(2) -0.012(2) -0.002(2)
C21 0.051(3) 0.049(3) 0.058(3) -0.006(2) -0.015(2) 0.001(2)
C22 0.053(3) 0.048(3) 0.068(3) -0.002(2) -0.006(2) -0.004(2)
C23 0.065(3) 0.060(3) 0.085(4) 0.004(3) -0.006(3) -0.012(3)
C24 0.070(3) 0.043(3) 0.101(4) -0.008(3) -0.016(3) -0.011(2)
C25 0.079(3) 0.050(3) 0.077(3) -0.013(3) -0.026(3) -0.004(3)
C26 0.094(4) 0.080(4) 0.070(3) -0.002(3) 0.006(3) -0.018(3)

loop_
_atom_type_symbol
_atom_type_description
_atom_type_scat_dispersion_real
_atom_type_scat_dispersion_imag
_atom_type_scat_source
C C 0.0033 0.0016 'International Tables Vol C Tables 4.2.6.8 and 6.1.1.4'
H H 0.0000 0.0000 'International Tables Vol C Tables 4.2.6.8 and 6.1.1.4'
N N 0.0061 0.0033 'International Tables Vol C Tables 4.2.6.8 and 6.1.1.4'
O O 0.0106 0.0060 'International Tables Vol C Tables 4.2.6.8 and 6.1.1.4'
S S 0.1246 0.1234 'International Tables Vol C Tables 4.2.6.8 and 6.1.1.4'

loop_
_geom_angle_atom_site_label_1
_geom_angle_atom_site_label_2
_geom_angle_atom_site_label_3
_geom_angle
_geom_angle_site_symmetry_1
_geom_angle_site_symmetry_3
C7 N1 C6 129.7(4) . .
C12 N2 C8 119.2(5) . .
C20 N3 C19 129.3(4) . .
C25 N4 C21 118.3(4) . .
C1 S1 S2 106.32(15) . .
C14 S2 S1 104.29(14) . .
C2 C1 C6 119.0(4) . .
C2 C1 S1 119.4(4) . .
C6 C1 S1 121.5(3) . .
C3 C2 C1 120.8(5) . .
C2 C3 C4 119.7(5) . .
C3 C4 C5 120.8(5) . .
C4 C5 C6 120.4(5) . .
C5 C6 N1 122.6(4) . .
C5 C6 C1 119.2(4) . .
N1 C6 C1 118.2(4) . .
O1 C7 N1 123.1(5) . .
O1 C7 C8 123.7(4) . .
N1 C7 C8 113.1(4) . .
N2 C8 C9 122.9(5) . .
N2 C8 C7 115.2(4) . .
C9 C8 C7 121.9(5) . .
C10 C9 C8 115.1(5) . .
C10 C9 C13 120.5(5) . .
C8 C9 C13 124.4(5) . .
C11 C10 C9 122.2(6) . .
C10 C11 C12 118.3(6) . .
N2 C12 C11 122.4(6) . .
C15 C14 C19 120.2(4) . .
C15 C14 S2 119.6(3) . .
C19 C14 S2 120.2(3) . .
C16 C15 C14 120.2(4) . .
C17 C16 C15 119.2(4) . .
C16 C17 C18 121.6(4) . .
C17 C18 C19 120.2(4) . .
C18 C19 C14 118.4(4) . .
C18 C19 N3 122.3(4) . .
C14 C19 N3 119.3(4) . .
O2 C20 N3 123.6(4) . .
O2 C20 C21 122.9(4) . .
N3 C20 C21 113.5(4) . .
N4 C21 C22 122.8(4) . .
N4 C21 C20 114.7(4) . .
C22 C21 C20 122.5(4) . .
C23 C22 C21 116.3(5) . .
C23 C22 C26 120.7(4) . .
C21 C22 C26 123.0(4) . .
C24 C23 C22 121.6(5) . .
C25 C24 C23 117.9(5) . .
N4 C25 C24 123.1(5) . .

loop_
_geom_bond_atom_site_label_1
_geom_bond_atom_site_label_2
_geom_bond_distance
_geom_bond_site_symmetry_2
N1 C7 1.360(6) .
N1 C6 1.402(5) .
N2 C12 1.325(7) .
N2 C8 1.333(6) .
N3 C20 1.348(5) .
N3 C19 1.401(5) .
N4 C25 1.342(6) .
N4 C21 1.345(6) .
O1 C7 1.222(6) .
O2 C20 1.224(5) .
S1 C1 1.776(5) .
S1 S2 2.0758(17) .
S2 C14 1.781(4) .
C1 C2 1.396(6) .
C1 C6 1.402(6) .
C2 C3 1.372(7) .
C3 C4 1.373(7) .
C4 C5 1.375(7) .
C5 C6 1.389(6) .
C7 C8 1.494(7) .
C8 C9 1.413(7) .
C9 C10 1.396(8) .
C9 C13 1.508(8) .
C10 C11 1.348(9) .
C11 C12 1.383(8) .
C14 C15 1.389(6) .
C14 C19 1.401(6) .
C15 C16 1.385(6) .
C16 C17 1.369(6) .
C17 C18 1.371(6) .
C18 C19 1.395(6) .
C20 C21 1.503(6) .
C21 C22 1.405(6) .
C22 C23 1.383(7) .
C22 C26 1.521(7) .
C23 C24 1.375(7) .
C24 C25 1.371(7) .
